data_2013360
loop_
_publ_author_name
'Glidewell, Christopher'
'Low, John N.'
'Skakle, Janet M. S.'
'Wardell, James L.'

_publ_section_title
;
 4,4'-Bis(4-iodophenylaminomethyl)azoxybenzene: hydrogen-bonded sheets
 built from C---H&#x00B7;&#x00B7;&#x00B7;O and
 C---H&#x00B7;&#x00B7;&#x00B7;\p(arene) hydrogen bonds
;
_journal_issue 4
_journal_name_full 'Acta Crystallographica Section C'
_journal_page_first o207
_journal_page_last o209
_journal_paper_doi 10.1107/S0108270103005511
_journal_volume 59
_journal_year 2003
_chemical_formula_iupac 'C26 H22 I2 N4 O'
_chemical_formula_moiety 'C26 H22 I2 N4 O'
_chemical_formula_sum 'C26 H22 I2 N4 O'
_chemical_formula_weight 660.28
_chemical_name_systematic
;
4,4'-Bis-(4-iodophenylaminomethyl)-azoxybenzene
;
_space_group_IT_number 14
_symmetry_cell_setting monoclinic
_symmetry_space_group_name_Hall '-P 2ybc'
_symmetry_space_group_name_H-M 'P 1 21/c 1'
_atom_sites_solution_hydrogens geom
_atom_sites_solution_primary direct
_atom_sites_solution_secondary difmap
_cell_angle_alpha 90.00
_cell_angle_beta 99.526(2)
_cell_angle_gamma 90.00
_cell_formula_units_Z 2
_cell_length_a 5.6959(7)
_cell_length_b 30.061(3)
_cell_length_c 7.2017(8)
_cell_measurement_reflns_used 4439
_cell_measurement_temperature 291(2)
_cell_measurement_theta_max 33.04
_cell_measurement_theta_min 2.71
_cell_volume 1216.1(2)
_computing_cell_refinement 'SAINT (Bruker, 2000)'
_computing_data_collection 'SMART (Bruker, 1998)'
_computing_data_reduction 'SAINT (Bruker, 2000)'
_computing_molecular_graphics 'PLATON (Spek, 2003)'
_computing_publication_material 'SHELXL97 (Sheldrick, 1997) and PRPKAPPA (Ferguson, 1999)'
_computing_structure_refinement 'SHELXL97 (Sheldrick, 1997)'
_computing_structure_solution 'SHELXS86 (Sheldrick, 1990)'
_diffrn_ambient_temperature 291(2)
_diffrn_measured_fraction_theta_full 0.999
_diffrn_measured_fraction_theta_max 0.968
_diffrn_measurement_device_type 'Bruker SMART 1000 CCD area detector'
_diffrn_measurement_method '\f and \w scans'
_diffrn_radiation_monochromator graphite
_diffrn_radiation_source 'fine-focus sealed X-ray tube'
_diffrn_radiation_type 'Mo K\a'
_diffrn_radiation_wavelength 0.71073
_diffrn_reflns_av_R_equivalents 0.0383
_diffrn_reflns_av_sigmaI/netI 0.0315
_diffrn_reflns_limit_h_max 8
_diffrn_reflns_limit_h_min -8
_diffrn_reflns_limit_k_max 46
_diffrn_reflns_limit_k_min -39
_diffrn_reflns_limit_l_max 10
_diffrn_reflns_limit_l_min -11
_diffrn_reflns_number 12146
_diffrn_reflns_theta_full 25.00
_diffrn_reflns_theta_max 33.04
_diffrn_reflns_theta_min 2.71
_diffrn_standards_decay_% negligible
_exptl_absorpt_coefficient_mu 2.612
_exptl_absorpt_correction_T_max 0.946
_exptl_absorpt_correction_T_min 0.403
_exptl_absorpt_correction_type multi-scan
_exptl_absorpt_process_details 'SADABS (Bruker, 2000)'
_exptl_crystal_colour colourless
_exptl_crystal_density_diffrn 1.803
_exptl_crystal_density_method 'not measured'
_exptl_crystal_description plate
_exptl_crystal_F_000 640
_exptl_crystal_size_max 0.40
_exptl_crystal_size_mid 0.30
_exptl_crystal_size_min 0.02
_refine_diff_density_max 1.065
_refine_diff_density_min -1.186
_refine_ls_extinction_method none
_refine_ls_goodness_of_fit_ref 1.129
_refine_ls_hydrogen_treatment constr
_refine_ls_matrix_type full
_refine_ls_number_parameters 154
_refine_ls_number_reflns 4439
_refine_ls_number_restraints 0
_refine_ls_restrained_S_all 1.129
_refine_ls_R_factor_all 0.0909
_refine_ls_R_factor_gt 0.0650
_refine_ls_shift/su_max 0.001
_refine_ls_shift/su_mean 0.000
_refine_ls_structure_factor_coef Fsqd
_refine_ls_weighting_details 'w = 1/[\s^2^(Fo^2^)+(0.0409P)^2^+3.3092P] where P = (Fo^2^+2Fc^2^)/3'
_refine_ls_weighting_scheme calc
_refine_ls_wR_factor_gt 0.1434
_refine_ls_wR_factor_ref 0.1555
_reflns_number_gt 3092
_reflns_number_total 4439
_reflns_threshold_expression I>2\s(I)
_cod_data_source_file sk1624.cif
_cod_data_source_block I
_cod_original_sg_symbol_H-M 'P 21/c'
_cod_database_code 2013360
_cod_database_fobs_code 2013360

loop_
_symmetry_equiv_pos_as_xyz
'x, y, z'
'x, -y+1/2, z+1/2'
'-x, -y, -z'
'-x, y-1/2, -z-1/2'

loop_
_atom_site_label
_atom_site_fract_x
_atom_site_fract_y
_atom_site_fract_z
_atom_site_U_iso_or_equiv
_atom_site_adp_type
_atom_site_calc_flag
_atom_site_refinement_flags
_atom_site_occupancy
_atom_site_disorder_assembly
_atom_site_disorder_group
_atom_site_type_symbol
C11 -0.0487(8) 0.42356(17) 0.0829(6) 0.0462(10) Uani d . 1 . . C
C12 0.1493(10) 0.4451(2) 0.0392(7) 0.0606(14) Uani d . 1 . . C
C13 0.3088(10) 0.4667(2) 0.1769(8) 0.0586(13) Uani d . 1 . . C
C14 0.2659(9) 0.46671(16) 0.3596(7) 0.0479(11) Uani d . 1 . . C
C15 0.0703(9) 0.44510(18) 0.4049(7) 0.0520(12) Uani d . 1 . . C
C16 -0.0883(9) 0.42386(17) 0.2660(7) 0.0481(10) Uani d . 1 . . C
C17 -0.2247(10) 0.4015(2) -0.0689(8) 0.0627(15) Uani d . 1 . . C
N1 -0.1072(8) 0.37175(16) -0.1815(6) 0.0623(13) Uani d . 1 . . N
N14 0.4229(8) 0.48628(14) 0.5175(6) 0.0530(10) Uani d . 1 . . N
O14 0.3713(15) 0.4722(3) 0.6943(9) 0.061(2) Uani d P 0.50 . . O
I24 -0.60670(8) 0.287175(14) -0.93967(6) 0.07211(18) Uani d . 1 . . I
C21 -0.2268(8) 0.35259(16) -0.3447(6) 0.0442(10) Uani d . 1 . . C
C22 -0.1097(8) 0.32065(17) -0.4363(7) 0.0510(11) Uani d . 1 . . C
C23 -0.2133(9) 0.30266(18) -0.6060(7) 0.0518(11) Uani d . 1 . . C
C24 -0.4425(8) 0.31586(15) -0.6852(6) 0.0439(9) Uani d . 1 . . C
C25 -0.5615(8) 0.34664(16) -0.5969(6) 0.0434(9) Uani d . 1 . . C
C26 -0.4571(8) 0.36469(16) -0.4253(6) 0.0469(10) Uani d . 1 . . C
H12 0.1766 0.4451 -0.0846 0.073 Uiso calc R 1 . . H
H13 0.4422 0.4809 0.1462 0.070 Uiso calc R 1 . . H
H15 0.0442 0.4447 0.5290 0.062 Uiso calc R 1 . . H
H16 -0.2220 0.4098 0.2969 0.058 Uiso calc R 1 . . H
H17A -0.3400 0.3849 -0.0114 0.075 Uiso calc R 1 . . H
H17B -0.3099 0.4241 -0.1494 0.075 Uiso calc R 1 . . H
H1 0.0411 0.3658 -0.1460 0.075 Uiso calc R 1 . . H
H22 0.0416 0.3113 -0.3814 0.061 Uiso calc R 1 . . H
H23 -0.1313 0.2820 -0.6669 0.062 Uiso calc R 1 . . H
H25 -0.7135 0.3556 -0.6518 0.052 Uiso calc R 1 . . H
H26 -0.5414 0.3849 -0.3642 0.056 Uiso calc R 1 . . H

loop_
_atom_site_aniso_label
_atom_site_aniso_U_11
_atom_site_aniso_U_22
_atom_site_aniso_U_33
_atom_site_aniso_U_12
_atom_site_aniso_U_13
_atom_site_aniso_U_23
C11 0.038(2) 0.053(2) 0.044(2) -0.0007(18) -0.0053(17) -0.0103(19)
C12 0.059(3) 0.084(4) 0.037(2) -0.006(3) 0.001(2) -0.004(2)
C13 0.048(3) 0.072(3) 0.053(3) -0.016(3) 0.001(2) 0.002(2)
C14 0.051(3) 0.043(2) 0.043(2) 0.0041(19) -0.0110(19) -0.0107(18)
C15 0.059(3) 0.058(3) 0.036(2) 0.002(2) -0.0015(19) -0.0052(19)
C16 0.043(2) 0.054(3) 0.046(2) -0.005(2) 0.0029(18) -0.002(2)
C17 0.048(3) 0.078(4) 0.054(3) -0.001(3) -0.012(2) -0.024(3)
N1 0.047(2) 0.073(3) 0.057(2) 0.008(2) -0.0204(19) -0.023(2)
N14 0.053(2) 0.049(2) 0.050(2) -0.0014(17) -0.0100(18) -0.0104(18)
O14 0.075(5) 0.073(5) 0.032(3) -0.026(4) 0.004(3) -0.001(3)
I24 0.0829(3) 0.0701(3) 0.0539(2) 0.0037(2) -0.01645(18) -0.02211(17)
C21 0.038(2) 0.049(2) 0.042(2) -0.0009(18) -0.0067(17) -0.0052(17)
C22 0.037(2) 0.058(3) 0.054(3) 0.002(2) -0.0067(18) -0.008(2)
C23 0.049(3) 0.054(3) 0.051(3) 0.006(2) 0.003(2) -0.014(2)
C24 0.043(2) 0.044(2) 0.041(2) -0.0038(18) -0.0029(17) -0.0044(17)
C25 0.036(2) 0.051(2) 0.040(2) 0.0009(18) -0.0048(16) -0.0038(17)
C26 0.039(2) 0.053(2) 0.044(2) 0.0025(19) -0.0077(17) -0.0107(19)

loop_
_atom_type_symbol
_atom_type_description
_atom_type_scat_dispersion_real
_atom_type_scat_dispersion_imag
_atom_type_scat_source
C C 0.0033 0.0016 'International Tables Vol C Tables 4.2.6.8 and 6.1.1.4'
H H 0.0000 0.0000 'International Tables Vol C Tables 4.2.6.8 and 6.1.1.4'
I I -0.4742 1.8119 'International Tables Vol C Tables 4.2.6.8 and 6.1.1.4'
N N 0.0061 0.0033 'International Tables Vol C Tables 4.2.6.8 and 6.1.1.4'
O O 0.0106 0.0060 'International Tables Vol C Tables 4.2.6.8 and 6.1.1.4'

loop_
_geom_angle_atom_site_label_1
_geom_angle_atom_site_label_2
_geom_angle_atom_site_label_3
_geom_angle_site_symmetry_1
_geom_angle
_geom_angle_publ_flag
C16 C11 C12 . 119.1(4) no
C16 C11 C17 . 120.2(5) no
C12 C11 C17 . 120.7(5) no
C11 C12 C13 . 121.2(5) no
C11 C12 H12 . 119.4 no
C13 C12 H12 . 119.4 no
C14 C13 C12 . 118.9(5) no
C14 C13 H13 . 120.6 no
C12 C13 H13 . 120.6 no
C15 C14 C13 . 120.4(4) no
C15 C14 N14 . 115.1(4) no
C13 C14 N14 . 124.4(5) no
C14 C15 C16 . 120.2(5) no
C14 C15 H15 . 119.9 no
C16 C15 H15 . 119.9 no
C11 C16 C15 . 120.2(5) no
C11 C16 H16 . 119.9 no
C15 C16 H16 . 119.9 no
N1 C17 C11 . 111.4(4) no
N1 C17 H17A . 109.3 no
C11 C17 H17A . 109.3 no
N1 C17 H17B . 109.3 no
C11 C17 H17B . 109.3 no
H17A C17 H17B . 108.0 no
C21 N1 C17 . 121.8(4) no
C21 N1 H1 . 119.1 no
C17 N1 H1 . 119.1 no
N14 N14 O14 3_666 129.0(5) no
N14 N14 C14 3_666 118.0(5) no
O14 N14 C14 . 113.0(5) no
N1 C21 C26 . 122.9(4) no
N1 C21 C22 . 118.8(4) no
C26 C21 C22 . 118.3(4) no
C23 C22 C21 . 121.4(4) no
C23 C22 H22 . 119.3 no
C21 C22 H22 . 119.3 no
C22 C23 C24 . 119.1(5) no
C22 C23 H23 . 120.4 no
C24 C23 H23 . 120.4 no
C25 C24 C23 . 120.4(4) no
C25 C24 I24 . 120.1(3) no
C23 C24 I24 . 119.5(4) no
C24 C25 C26 . 120.4(4) no
C24 C25 H25 . 119.8 no
C26 C25 H25 . 119.8 no
C25 C26 C21 . 120.3(4) no
C25 C26 H26 . 119.9 no
C21 C26 H26 . 119.9 no

loop_
_geom_bond_atom_site_label_1
_geom_bond_atom_site_label_2
_geom_bond_site_symmetry_2
_geom_bond_distance
_geom_bond_publ_flag
C11 C16 . 1.374(7) no
C11 C12 . 1.381(8) no
C11 C17 . 1.510(6) no
C12 C13 . 1.391(7) no
C12 H12 . 0.93 no
C13 C14 . 1.377(7) no
C13 H13 . 0.93 no
C14 C15 . 1.375(8) no
C14 N14 . 1.450(5) no
C15 C16 . 1.388(6) no
C15 H15 . 0.93 no
C16 H16 . 0.93 no
C17 N1 . 1.444(7) no
C17 H17A . 0.97 no
C17 H17B . 0.97 no
N1 C21 . 1.383(5) no
N1 H1 . 0.86 no
N14 N14 3_666 1.261(9) no
N14 O14 . 1.418(8) no
I24 C24 . 2.100(4) no
C21 C26 . 1.392(6) no
C21 C22 . 1.395(7) no
C22 C23 . 1.377(6) no
C22 H22 . 0.93 no
C23 C24 . 1.393(7) no
C23 H23 . 0.93 no
C24 C25 . 1.365(7) no
C25 C26 . 1.390(6) no
C25 H25 . 0.93 no
C26 H26 . 0.93 no

loop_
_geom_hbond_atom_site_label_D
_geom_hbond_atom_site_label_H
_geom_hbond_atom_site_label_A
_geom_hbond_site_symmetry_A
_geom_hbond_distance_DH
_geom_hbond_distance_HA
_geom_hbond_distance_DA
_geom_hbond_angle_DHA
_geom_hbond_publ_flag
C12 H12 O14 1_554 0.93 2.24 3.078(9) 150 y
C17 H17B O14 1_454 0.97 2.45 3.380(10) 162 y
C16 H16 Cg2 1_556 0.93 2.78 3.536(5) 139 y
C25 H25 Cg1 1_454 0.93 2.97 3.631(5) 130 y

loop_
_geom_torsion_atom_site_label_1
_geom_torsion_atom_site_label_2
_geom_torsion_atom_site_label_3
_geom_torsion_atom_site_label_4
_geom_torsion_site_symmetry_4
_geom_torsion
_geom_torsion_publ_flag
C16 C11 C12 C13 . 0.3(9) no
C17 C11 C12 C13 . 178.0(6) no
C11 C12 C13 C14 . -0.4(9) no
C12 C13 C14 C15 . 0.9(9) no
C12 C13 C14 N14 . 177.2(5) no
C13 C14 C15 C16 . -1.3(8) no
N14 C14 C15 C16 . -177.9(5) no
C12 C11 C16 C15 . -0.7(8) no
C17 C11 C16 C15 . -178.4(5) no
C14 C15 C16 C11 . 1.2(8) no
C16 C11 C17 N1 . -130.7(6) no
C15 C14 N14 N14 3_666 -166.2(6) no
C13 C14 N14 N14 3_666 17.4(9) y
C12 C11 C17 N1 . 51.7(8) y
C11 C17 N1 C21 . -170.8(5) y
C17 N1 C21 C22 . -173.5(6) y
C15 C14 N14 O14 . 11.6(7) no
C13 C14 N14 O14 . -164.8(6) no
C17 N1 C21 C26 . 8.5(9) no
N1 C21 C22 C23 . -175.4(5) no
C26 C21 C22 C23 . 2.7(8) no
C21 C22 C23 C24 . -1.7(8) no
C22 C23 C24 C25 . 0.8(8) no
C22 C23 C24 I24 . -178.1(4) no
C23 C24 C25 C26 . -1.0(8) no
I24 C24 C25 C26 . 177.9(4) no
C24 C25 C26 C21 . 2.0(8) no
N1 C21 C26 C25 . 175.2(5) no
C22 C21 C26 C25 . -2.8(8) no
